data_7241194
loop_
_publ_author_name
'Chen, Man-Ting'
'Xie, Xiao-Dan'
'Meng, Jin-Xiu'
'Ou, Yong-Cong'
'Wu, Jian-Zhong'
'Tong, Ming-Liang'

_publ_section_title
;
 Tunable Photoluminescence in Flexible Carboxylate Ligands-Based
 Coordination Polymers with Interesting Topologies and Fe3+ Sensitivity
;
_journal_name_full CrystEngComm
_journal_paper_doi 10.1039/D0CE01043J
_journal_year 2020
_chemical_formula_sum 'C22 H20 N2 O8 Zn'
_chemical_formula_weight 505.77
_space_group_crystal_system orthorhombic
_space_group_IT_number 61
_space_group_name_Hall '-P 2ac 2ab'
_space_group_name_H-M_alt 'P b c a'
_atom_sites_solution_hydrogens geom
_audit_creation_method SHELXL-2014/7
_audit_update_record
;
2019-04-24 deposited with the CCDC.	2020-09-09 downloaded from the CCDC.
;
_cell_angle_alpha 90
_cell_angle_beta 90
_cell_angle_gamma 90
_cell_formula_units_Z 8
_cell_length_a 9.8032(4)
_cell_length_b 18.8923(8)
_cell_length_c 22.6814(7)
_cell_measurement_reflns_used 2309
_cell_measurement_temperature 120(2)
_cell_measurement_theta_max 72.4380
_cell_measurement_theta_min 3.8630
_cell_volume 4200.7(3)
_computing_cell_refinement 'CrysAlisPro 1.171.38.43f (Rigaku OD, 2015)'
_computing_data_collection 'CrysAlisPro 1.171.38.43f (Rigaku OD, 2015)'
_computing_data_reduction 'CrysAlisPro 1.171.38.43f (Rigaku OD, 2015)'
_computing_structure_refinement 'SHELXL-2014/7 (Sheldrick, 2014)'
_computing_structure_solution 'SHELXL-2014/7 (Sheldrick, 2014)'
_diffrn_ambient_temperature 120(2)
_diffrn_detector_area_resol_mean 5.2684
_diffrn_measured_fraction_theta_full 0.999
_diffrn_measured_fraction_theta_max 0.973
_diffrn_measurement_device_type 'SuperNova, Dual, Cu at zero, AtlasS2'
_diffrn_measurement_method '\w scans'
_diffrn_radiation_type CuK\a
_diffrn_radiation_wavelength 1.54178
_diffrn_reflns_av_R_equivalents 0.0658
_diffrn_reflns_av_unetI/netI 0.0643
_diffrn_reflns_Laue_measured_fraction_full 0.999
_diffrn_reflns_Laue_measured_fraction_max 0.973
_diffrn_reflns_limit_h_max 7
_diffrn_reflns_limit_h_min -11
_diffrn_reflns_limit_k_max 22
_diffrn_reflns_limit_k_min -21
_diffrn_reflns_limit_l_max 25
_diffrn_reflns_limit_l_min -28
_diffrn_reflns_number 10450
_diffrn_reflns_point_group_measured_fraction_full 0.999
_diffrn_reflns_point_group_measured_fraction_max 0.973
_diffrn_reflns_theta_full 67.679
_diffrn_reflns_theta_max 73.381
_diffrn_reflns_theta_min 3.898
_diffrn_source 'micro-focus sealed X-ray tube'
_exptl_absorpt_coefficient_mu 2.106
_exptl_absorpt_correction_T_max 1.00000
_exptl_absorpt_correction_T_min 0.74934
_exptl_absorpt_correction_type multi-scan
_exptl_absorpt_process_details
;
CrysAlisPro 1.171.38.43f (Rigaku Oxford Diffraction, 2015)
Empirical absorption correction using spherical harmonics,
 implemented in SCALE3 ABSPACK scaling algorithm.
;
_exptl_crystal_colour colourless
_exptl_crystal_density_diffrn 1.599
_exptl_crystal_description block
_exptl_crystal_F_000 2080
_exptl_crystal_size_max 0.100
_exptl_crystal_size_mid 0.080
_exptl_crystal_size_min 0.060
_refine_diff_density_max 2.046
_refine_diff_density_min -0.696
_refine_diff_density_rms 0.126
_refine_ls_extinction_method none
_refine_ls_goodness_of_fit_ref 1.039
_refine_ls_hydrogen_treatment constr
_refine_ls_matrix_type full
_refine_ls_number_parameters 308
_refine_ls_number_reflns 4114
_refine_ls_number_restraints 6
_refine_ls_restrained_S_all 1.038
_refine_ls_R_factor_all 0.1015
_refine_ls_R_factor_gt 0.0768
_refine_ls_shift/su_max 0.001
_refine_ls_shift/su_mean 0.000
_refine_ls_structure_factor_coef Fsqd
_refine_ls_weighting_details 'w=1/[\s^2^(Fo^2^)+(0.1155P)^2^+11.7188P] where P=(Fo^2^+2Fc^2^)/3'
_refine_ls_weighting_scheme calc
_refine_ls_wR_factor_gt 0.2002
_refine_ls_wR_factor_ref 0.2240
_reflns_Friedel_coverage 0.000
_reflns_number_gt 2995
_reflns_number_total 4114
_reflns_threshold_expression 'I > 2\s(I)'
_cod_data_source_file d0ce01043j2.cif
_cod_data_source_block zn
_cod_database_code 7241194
_shelx_shelxl_version_number 2014/7
_shelx_space_group_comment
;
The symmetry employed for this shelxl refinement is uniquely defined
by the following loop, which should always be used as a source of
symmetry information in preference to the above space-group names.
They are only intended as comments.
;
_shelx_estimated_absorpt_t_min 0.817
_shelx_estimated_absorpt_t_max 0.884

loop_
_space_group_symop_operation_xyz
'x, y, z'
'-x+1/2, -y, z+1/2'
'-x, y+1/2, -z+1/2'
'x+1/2, -y+1/2, -z'
'-x, -y, -z'
'x-1/2, y, -z-1/2'
'x, -y-1/2, z-1/2'
'-x-1/2, y-1/2, z'

loop_
_atom_site_label
_atom_site_type_symbol
_atom_site_fract_x
_atom_site_fract_y
_atom_site_fract_z
_atom_site_U_iso_or_equiv
_atom_site_adp_type
_atom_site_occupancy
_atom_site_site_symmetry_order
_atom_site_calc_flag
_atom_site_refinement_flags_posn
_atom_site_refinement_flags_adp
_atom_site_refinement_flags_occupancy
_atom_site_disorder_assembly
_atom_site_disorder_group
Zn1 Zn 0.44245(7) 0.06364(4) 0.58601(3) 0.0230(2) Uani 1 1 d . . . . .
N1 N 0.4597(5) 0.1095(2) 0.66694(18) 0.0274(10) Uani 1 1 d . . . . .
N2 N 0.4523(4) 0.3545(2) 1.02487(18) 0.0245(9) Uani 1 1 d . . . . .
O1 O 0.5895(4) -0.0039(2) 0.56948(19) 0.0347(9) Uani 1 1 d . . . . .
O2 O 0.7270(5) 0.0878(2) 0.58544(18) 0.0391(10) Uani 1 1 d . . . . .
O3 O 0.7559(6) -0.1527(3) 0.6985(2) 0.0644(16) Uani 1 1 d . . . . .
O4 O 0.7130(5) -0.0368(2) 0.69066(19) 0.0517(13) Uani 1 1 d . . . . .
H4B H 0.6639 -0.0445 0.7203 0.078 Uiso 1 1 calc R U . . .
O5 O 1.1615(5) -0.1708(3) 0.69377(19) 0.0524(13) Uani 1 1 d . . . . .
H5B H 1.1898 -0.1629 0.7281 0.079 Uiso 1 1 calc R U . . .
O6 O 1.0564(12) -0.0709(6) 0.7080(3) 0.060(4) Uani 0.84(3) 1 d . . P A 1
O6' O 1.121(3) -0.0372(18) 0.6969(12) 0.027(9) Uani 0.16(3) 1 d . U P A 2
O7 O 1.2466(5) 0.0413(3) 0.5699(2) 0.0583(14) Uani 1 1 d . . . . .
O8 O 1.3012(6) -0.0465(3) 0.6271(3) 0.0749(19) Uani 1 1 d . . . . .
C1 C 0.8263(5) -0.0274(3) 0.5755(2) 0.0265(11) Uani 1 1 d . . . . .
H1A H 0.8365 -0.0393 0.5328 0.032 Uiso 1 1 calc R U . . .
C2 C 0.8018(6) -0.0985(3) 0.6064(2) 0.0289(11) Uani 1 1 d . . . . .
H2A H 0.7238 -0.1204 0.5847 0.035 Uiso 1 1 calc R U . . .
C3 C 0.9233(6) -0.1489(3) 0.5959(3) 0.0355(13) Uani 1 1 d . . . . .
H3A H 0.9099 -0.1917 0.6205 0.043 Uiso 1 1 calc R U . . .
H3B H 0.9216 -0.1642 0.5541 0.043 Uiso 1 1 calc R U . . .
C4 C 1.0644(6) -0.1186(4) 0.6093(3) 0.0409(15) Uani 1 1 d . . . . .
H4A H 1.1327 -0.1508 0.5904 0.049 Uiso 1 1 calc R U . . .
C5 C 1.0800(6) -0.0453(4) 0.5797(3) 0.0411(16) Uani 1 1 d . . . . .
H5A H 1.0783 -0.0537 0.5362 0.049 Uiso 1 1 calc R U . . .
C6 C 0.9616(6) 0.0052(3) 0.5933(2) 0.0322(13) Uani 1 1 d . . . . .
H6A H 0.9603 0.0159 0.6361 0.039 Uiso 1 1 calc R U . . .
H6B H 0.9751 0.0502 0.5717 0.039 Uiso 1 1 calc R U . . .
C7 C 0.7069(6) 0.0233(3) 0.5784(2) 0.0282(11) Uani 1 1 d . . . . .
C8 C 0.7579(7) -0.0973(3) 0.6694(3) 0.0434(16) Uani 1 1 d . . . . .
C9 C 1.0968(7) -0.1165(4) 0.6747(3) 0.0478(17) Uani 1 1 d . . . . .
C10 C 1.2200(8) -0.0155(4) 0.5941(3) 0.0483(17) Uani 1 1 d . . . . .
C11 C 0.5469(6) 0.1643(3) 0.6725(2) 0.0358(13) Uani 1 1 d . . . . .
H11A H 0.5987 0.1787 0.6393 0.043 Uiso 1 1 calc R U . . .
C12 C 0.5630(7) 0.1999(3) 0.7252(3) 0.0382(14) Uani 1 1 d . . . . .
H12A H 0.6252 0.2384 0.7275 0.046 Uiso 1 1 calc R U . . .
C13 C 0.4898(6) 0.1803(3) 0.7746(2) 0.0302(12) Uani 1 1 d . . . . .
C14 C 0.4003(6) 0.1226(3) 0.7686(2) 0.0327(12) Uani 1 1 d . . . . .
H14A H 0.3484 0.1065 0.8013 0.039 Uiso 1 1 calc R U . . .
C15 C 0.3891(6) 0.0896(3) 0.7145(2) 0.0318(12) Uani 1 1 d . . . . .
H15A H 0.3282 0.0507 0.7109 0.038 Uiso 1 1 calc R U . . .
C16 C 0.5056(7) 0.2214(3) 0.8285(2) 0.0334(13) Uani 1 1 d . . . . .
H16A H 0.5676 0.2600 0.8269 0.040 Uiso 1 1 calc R U . . .
C17 C 0.4427(6) 0.2108(3) 0.8799(2) 0.0300(12) Uani 1 1 d . . . . .
H17A H 0.3876 0.1697 0.8838 0.036 Uiso 1 1 calc R U . . .
C18 C 0.4532(5) 0.2583(3) 0.9307(2) 0.0254(11) Uani 1 1 d . . . . .
C19 C 0.5442(5) 0.3151(3) 0.9324(2) 0.0244(10) Uani 1 1 d . . . . .
H19A H 0.6088 0.3217 0.9017 0.029 Uiso 1 1 calc R U . . .
C20 C 0.5391(5) 0.3617(3) 0.9797(2) 0.0254(11) Uani 1 1 d . . . . .
H20A H 0.6002 0.4007 0.9800 0.030 Uiso 1 1 calc R U . . .
C21 C 0.3657(6) 0.2994(3) 1.0238(2) 0.0298(12) Uani 1 1 d . . . . .
H21A H 0.3026 0.2940 1.0553 0.036 Uiso 1 1 calc R U . . .
C22 C 0.3651(6) 0.2505(3) 0.9786(2) 0.0304(12) Uani 1 1 d . . . . .
H22A H 0.3043 0.2114 0.9801 0.037 Uiso 1 1 calc R U . . .

loop_
_atom_site_aniso_label
_atom_site_aniso_U_11
_atom_site_aniso_U_22
_atom_site_aniso_U_33
_atom_site_aniso_U_23
_atom_site_aniso_U_13
_atom_site_aniso_U_12
Zn1 0.0251(4) 0.0219(4) 0.0220(4) 0.0000(3) -0.0022(3) -0.0024(3)
N1 0.038(2) 0.024(2) 0.0195(19) 0.0003(17) -0.0018(18) -0.0067(19)
N2 0.026(2) 0.026(2) 0.0214(19) -0.0021(17) -0.0008(17) 0.0018(17)
O1 0.0254(19) 0.026(2) 0.053(2) -0.0098(18) -0.0046(17) 0.0017(16)
O2 0.048(2) 0.0218(19) 0.048(2) 0.0028(17) -0.015(2) -0.0033(18)
O3 0.099(4) 0.044(3) 0.051(3) 0.020(2) 0.036(3) 0.029(3)
O4 0.080(4) 0.043(3) 0.033(2) 0.0083(19) 0.019(2) 0.025(3)
O5 0.057(3) 0.064(3) 0.036(2) -0.014(2) -0.021(2) 0.020(3)
O6 0.097(8) 0.051(6) 0.030(3) -0.004(3) 0.002(4) 0.037(6)
O6' 0.035(14) 0.022(14) 0.024(11) 0.007(9) -0.002(9) 0.009(11)
O7 0.052(3) 0.080(4) 0.043(3) 0.003(3) -0.008(2) -0.018(3)
O8 0.048(3) 0.061(4) 0.116(5) -0.032(3) -0.036(3) 0.007(3)
C1 0.028(3) 0.027(3) 0.025(2) 0.001(2) -0.001(2) -0.005(2)
C2 0.029(3) 0.029(3) 0.029(3) 0.001(2) 0.003(2) 0.003(2)
C3 0.036(3) 0.042(3) 0.029(3) -0.006(2) -0.003(2) 0.008(3)
C4 0.031(3) 0.062(4) 0.029(3) -0.013(3) -0.003(2) 0.012(3)
C5 0.028(3) 0.070(5) 0.025(3) -0.016(3) 0.003(2) -0.009(3)
C6 0.034(3) 0.036(3) 0.026(2) -0.001(2) -0.003(2) -0.014(2)
C7 0.036(3) 0.027(3) 0.022(2) 0.002(2) -0.006(2) -0.004(2)
C8 0.049(4) 0.042(4) 0.039(3) 0.013(3) 0.017(3) 0.024(3)
C9 0.045(4) 0.068(5) 0.031(3) -0.011(3) -0.011(3) 0.022(3)
C10 0.051(4) 0.067(5) 0.027(3) -0.021(3) 0.001(3) -0.003(4)
C11 0.050(4) 0.031(3) 0.026(3) 0.001(2) 0.004(2) -0.014(3)
C12 0.051(4) 0.034(3) 0.030(3) -0.004(2) 0.002(3) -0.020(3)
C13 0.043(3) 0.023(3) 0.025(2) -0.001(2) -0.001(2) -0.006(2)
C14 0.041(3) 0.032(3) 0.026(2) -0.002(2) 0.001(2) -0.010(2)
C15 0.039(3) 0.029(3) 0.028(3) 0.001(2) 0.001(2) -0.012(2)
C16 0.048(3) 0.029(3) 0.023(2) -0.002(2) 0.000(2) -0.010(3)
C17 0.038(3) 0.024(3) 0.028(3) 0.001(2) 0.002(2) -0.007(2)
C18 0.032(3) 0.022(3) 0.021(2) 0.002(2) -0.001(2) -0.001(2)
C19 0.023(2) 0.025(3) 0.025(2) 0.003(2) -0.0002(19) 0.000(2)
C20 0.022(2) 0.025(3) 0.029(2) 0.000(2) -0.004(2) -0.003(2)
C21 0.036(3) 0.026(3) 0.027(2) 0.001(2) 0.005(2) -0.007(2)
C22 0.036(3) 0.028(3) 0.028(3) 0.005(2) 0.000(2) -0.010(2)

loop_
_atom_type_symbol
_atom_type_description
_atom_type_scat_dispersion_real
_atom_type_scat_dispersion_imag
_atom_type_scat_source
C C 0.0181 0.0091 'International Tables Vol C Tables 4.2.6.8 and 6.1.1.4'
H H 0.0000 0.0000 'International Tables Vol C Tables 4.2.6.8 and 6.1.1.4'
N N 0.0311 0.0180 'International Tables Vol C Tables 4.2.6.8 and 6.1.1.4'
O O 0.0492 0.0322 'International Tables Vol C Tables 4.2.6.8 and 6.1.1.4'
Zn Zn -1.5491 0.6778 'International Tables Vol C Tables 4.2.6.8 and 6.1.1.4'

loop_
_geom_angle_atom_site_label_1
_geom_angle_atom_site_label_2
_geom_angle_atom_site_label_3
_geom_angle
_geom_angle_site_symmetry_1
_geom_angle_site_symmetry_3
_geom_angle_publ_flag
O1 Zn1 O7 122.3(2) . 1_455 ?
O1 Zn1 N1 112.83(18) . . ?
O7 Zn1 N1 109.5(2) 1_455 . ?
O1 Zn1 N2 108.77(18) . 7_565 ?
O7 Zn1 N2 94.6(2) 1_455 7_565 ?
N1 Zn1 N2 106.30(17) . 7_565 ?
C15 N1 C11 118.0(5) . . ?
C15 N1 Zn1 124.3(4) . . ?
C11 N1 Zn1 117.7(4) . . ?
C20 N2 C21 117.8(4) . . ?
C20 N2 Zn1 117.7(4) . 7_566 ?
C21 N2 Zn1 124.0(3) . 7_566 ?
C7 O1 Zn1 111.8(3) . . ?
C8 O4 H4B 109.5 . . ?
C9 O5 H5B 109.5 . . ?
C10 O7 Zn1 107.8(5) . 1_655 ?
C7 C1 C6 114.0(5) . . ?
C7 C1 C2 114.4(4) . . ?
C6 C1 C2 111.7(4) . . ?
C7 C1 H1A 105.2 . . ?
C6 C1 H1A 105.2 . . ?
C2 C1 H1A 105.2 . . ?
C8 C2 C1 118.0(5) . . ?
C8 C2 C3 112.3(5) . . ?
C1 C2 C3 110.4(5) . . ?
C8 C2 H2A 104.9 . . ?
C1 C2 H2A 104.9 . . ?
C3 C2 H2A 104.9 . . ?
C4 C3 C2 115.9(5) . . ?
C4 C3 H3A 108.3 . . ?
C2 C3 H3A 108.3 . . ?
C4 C3 H3B 108.3 . . ?
C2 C3 H3B 108.3 . . ?
H3A C3 H3B 107.4 . . ?
C9 C4 C3 113.2(6) . . ?
C9 C4 C5 112.3(6) . . ?
C3 C4 C5 109.8(5) . . ?
C9 C4 H4A 107.1 . . ?
C3 C4 H4A 107.1 . . ?
C5 C4 H4A 107.1 . . ?
C10 C5 C6 114.2(6) . . ?
C10 C5 C4 109.2(6) . . ?
C6 C5 C4 113.3(5) . . ?
C10 C5 H5A 106.5 . . ?
C6 C5 H5A 106.5 . . ?
C4 C5 H5A 106.5 . . ?
C1 C6 C5 110.8(5) . . ?
C1 C6 H6A 109.5 . . ?
C5 C6 H6A 109.5 . . ?
C1 C6 H6B 109.5 . . ?
C5 C6 H6B 109.5 . . ?
H6A C6 H6B 108.1 . . ?
O2 C7 O1 123.8(5) . . ?
O2 C7 C1 120.2(5) . . ?
O1 C7 C1 115.9(5) . . ?
O3 C8 O4 122.4(5) . . ?
O3 C8 C2 120.1(6) . . ?
O4 C8 C2 117.3(5) . . ?
O6 C9 O5 121.3(6) . . ?
O6 C9 C4 124.1(6) . . ?
O5 C9 C4 114.3(6) . . ?
O5 C9 O6' 124.8(10) . . ?
C4 C9 O6' 111.3(11) . . ?
O7 C10 O8 123.0(7) . . ?
O7 C10 C5 114.7(7) . . ?
O8 C10 C5 122.3(7) . . ?
N1 C11 C12 121.9(5) . . ?
N1 C11 H11A 119.0 . . ?
C12 C11 H11A 119.0 . . ?
C13 C12 C11 120.7(5) . . ?
C13 C12 H12A 119.6 . . ?
C11 C12 H12A 119.6 . . ?
C12 C13 C14 117.1(5) . . ?
C12 C13 C16 118.9(5) . . ?
C14 C13 C16 124.0(5) . . ?
C15 C14 C13 119.0(5) . . ?
C15 C14 H14A 120.5 . . ?
C13 C14 H14A 120.5 . . ?
N1 C15 C14 123.3(5) . . ?
N1 C15 H15A 118.4 . . ?
C14 C15 H15A 118.4 . . ?
C17 C16 C13 127.2(5) . . ?
C17 C16 H16A 116.4 . . ?
C13 C16 H16A 116.4 . . ?
C16 C17 C18 124.3(5) . . ?
C16 C17 H17A 117.9 . . ?
C18 C17 H17A 117.9 . . ?
C22 C18 C19 117.1(5) . . ?
C22 C18 C17 120.3(5) . . ?
C19 C18 C17 122.5(5) . . ?
C20 C19 C18 119.0(5) . . ?
C20 C19 H19A 120.5 . . ?
C18 C19 H19A 120.5 . . ?
N2 C20 C19 123.4(5) . . ?
N2 C20 H20A 118.3 . . ?
C19 C20 H20A 118.3 . . ?
N2 C21 C22 122.3(5) . . ?
N2 C21 H21A 118.8 . . ?
C22 C21 H21A 118.8 . . ?
C21 C22 C18 120.3(5) . . ?
C21 C22 H22A 119.9 . . ?
C18 C22 H22A 119.9 . . ?

loop_
_geom_bond_atom_site_label_1
_geom_bond_atom_site_label_2
_geom_bond_distance
_geom_bond_site_symmetry_2
_geom_bond_publ_flag
Zn1 O1 1.961(4) . ?
Zn1 O7 2.000(5) 1_455 ?
Zn1 N1 2.037(4) . ?
Zn1 N2 2.079(4) 7_565 ?
N1 C15 1.336(7) . ?
N1 C11 1.347(7) . ?
N2 C20 1.339(7) . ?
N2 C21 1.344(7) . ?
N2 Zn1 2.079(4) 7_566 ?
O1 C7 1.276(7) . ?
O2 C7 1.245(7) . ?
O3 C8 1.237(8) . ?
O4 C8 1.316(8) . ?
O4 H4B 0.8400 . ?
O5 C9 1.283(8) . ?
O5 H5B 0.8400 . ?
O6 C9 1.211(9) . ?
O6' C9 1.60(3) . ?
O7 C10 1.233(9) . ?
O7 Zn1 2.000(5) 1_655 ?
O8 C10 1.240(9) . ?
C1 C7 1.513(8) . ?
C1 C6 1.518(7) . ?
C1 C2 1.533(7) . ?
C1 H1A 1.0000 . ?
C2 C8 1.494(7) . ?
C2 C3 1.544(8) . ?
C2 H2A 1.0000 . ?
C3 C4 1.528(9) . ?
C3 H3A 0.9900 . ?
C3 H3B 0.9900 . ?
C4 C9 1.518(8) . ?
C4 C5 1.545(10) . ?
C4 H4A 1.0000 . ?
C5 C10 1.519(9) . ?
C5 C6 1.534(9) . ?
C5 H5A 1.0000 . ?
C6 H6A 0.9900 . ?
C6 H6B 0.9900 . ?
C11 C12 1.381(8) . ?
C11 H11A 0.9500 . ?
C12 C13 1.380(8) . ?
C12 H12A 0.9500 . ?
C13 C14 1.407(8) . ?
C13 C16 1.458(7) . ?
C14 C15 1.382(7) . ?
C14 H14A 0.9500 . ?
C15 H15A 0.9500 . ?
C16 C17 1.334(8) . ?
C16 H16A 0.9500 . ?
C17 C18 1.465(7) . ?
C17 H17A 0.9500 . ?
C18 C22 1.395(7) . ?
C18 C19 1.396(7) . ?
C19 C20 1.388(7) . ?
C19 H19A 0.9500 . ?
C20 H20A 0.9500 . ?
C21 C22 1.381(8) . ?
C21 H21A 0.9500 . ?
C22 H22A 0.9500 . ?

loop_
_geom_hbond_atom_site_label_D
_geom_hbond_atom_site_label_H
_geom_hbond_atom_site_label_A
_geom_hbond_distance_DH
_geom_hbond_distance_HA
_geom_hbond_distance_DA
_geom_hbond_angle_DHA
_geom_hbond_site_symmetry_A
O4 H4B O6 0.84 2.00 2.839(9) 174.8 6_557
O4 H4B O6' 0.84 1.93 2.71(2) 153.1 6_557
O5 H5B O3 0.84 1.80 2.636(6) 175.5 6_657
C1 H1A O7 1.00 2.47 3.384(7) 152.2 5_756
C11 H11A O2 0.95 2.46 3.018(8) 117.9 .
C12 H12A O3 0.95 2.45 3.357(8) 158.6 8_765
C15 H15A O6' 0.95 2.64 3.58(4) 168.3 1_455

loop_
_geom_torsion_atom_site_label_1
_geom_torsion_atom_site_label_2
_geom_torsion_atom_site_label_3
_geom_torsion_atom_site_label_4
_geom_torsion
_geom_torsion_site_symmetry_1
_geom_torsion_site_symmetry_2
_geom_torsion_site_symmetry_3
_geom_torsion_site_symmetry_4
_geom_torsion_publ_flag
C7 C1 C2 C8 -54.4(7) . . . . ?
C6 C1 C2 C8 77.1(6) . . . . ?
C7 C1 C2 C3 174.5(4) . . . . ?
C6 C1 C2 C3 -54.0(6) . . . . ?
C8 C2 C3 C4 -83.1(7) . . . . ?
C1 C2 C3 C4 50.9(6) . . . . ?
C2 C3 C4 C9 77.6(7) . . . . ?
C2 C3 C4 C5 -48.7(7) . . . . ?
C9 C4 C5 C10 52.4(7) . . . . ?
C3 C4 C5 C10 179.3(5) . . . . ?
C9 C4 C5 C6 -76.0(6) . . . . ?
C3 C4 C5 C6 50.8(6) . . . . ?
C7 C1 C6 C5 -170.8(5) . . . . ?
C2 C1 C6 C5 57.6(6) . . . . ?
C10 C5 C6 C1 177.7(5) . . . . ?
C4 C5 C6 C1 -56.4(6) . . . . ?
Zn1 O1 C7 O2 -13.0(7) . . . . ?
Zn1 O1 C7 C1 171.4(3) . . . . ?
C6 C1 C7 O2 11.1(7) . . . . ?
C2 C1 C7 O2 141.4(5) . . . . ?
C6 C1 C7 O1 -173.2(5) . . . . ?
C2 C1 C7 O1 -42.9(6) . . . . ?
C1 C2 C8 O3 -169.6(7) . . . . ?
C3 C2 C8 O3 -39.4(9) . . . . ?
C1 C2 C8 O4 15.2(9) . . . . ?
C3 C2 C8 O4 145.4(6) . . . . ?
C3 C4 C9 O6 -80.5(13) . . . . ?
C5 C4 C9 O6 44.6(13) . . . . ?
C3 C4 C9 O5 93.6(7) . . . . ?
C5 C4 C9 O5 -141.4(6) . . . . ?
C3 C4 C9 O6' -118.3(14) . . . . ?
C5 C4 C9 O6' 6.8(14) . . . . ?
Zn1 O7 C10 O8 6.9(8) 1_655 . . . ?
Zn1 O7 C10 C5 -172.5(4) 1_655 . . . ?
C6 C5 C10 O7 -56.0(7) . . . . ?
C4 C5 C10 O7 176.1(5) . . . . ?
C6 C5 C10 O8 124.7(7) . . . . ?
C4 C5 C10 O8 -3.3(8) . . . . ?
C15 N1 C11 C12 -0.8(9) . . . . ?
Zn1 N1 C11 C12 178.3(5) . . . . ?
N1 C11 C12 C13 0.2(10) . . . . ?
C11 C12 C13 C14 0.6(10) . . . . ?
C11 C12 C13 C16 -177.4(6) . . . . ?
C12 C13 C14 C15 -0.8(9) . . . . ?
C16 C13 C14 C15 177.1(6) . . . . ?
C11 N1 C15 C14 0.6(9) . . . . ?
Zn1 N1 C15 C14 -178.5(5) . . . . ?
C13 C14 C15 N1 0.2(9) . . . . ?
C12 C13 C16 C17 179.4(6) . . . . ?
C14 C13 C16 C17 1.5(10) . . . . ?
C13 C16 C17 C18 -173.7(6) . . . . ?
C16 C17 C18 C22 168.0(6) . . . . ?
C16 C17 C18 C19 -8.2(9) . . . . ?
C22 C18 C19 C20 -2.4(7) . . . . ?
C17 C18 C19 C20 173.9(5) . . . . ?
C21 N2 C20 C19 -0.5(8) . . . . ?
Zn1 N2 C20 C19 -172.3(4) 7_566 . . . ?
C18 C19 C20 N2 1.3(8) . . . . ?
C20 N2 C21 C22 0.9(8) . . . . ?
Zn1 N2 C21 C22 172.2(4) 7_566 . . . ?
N2 C21 C22 C18 -2.1(9) . . . . ?
C19 C18 C22 C21 2.8(8) . . . . ?
C17 C18 C22 C21 -173.5(5) . . . . ?
